data_7216559
loop_
_publ_author_name
'Yue, Weimin'
'Bishop, Roger'
'Craig, Donald C.'
'Scudder, Marcia L.'

_publ_section_title
;
 Co-crystalline hydrogen bonded solids formed by helical tubuland diols
;
_journal_issue 98
_journal_name_full CrystEngComm
_journal_page_first 591
_journal_paper_doi 10.1039/b210594b
_journal_volume 4
_journal_year 2002
_chemical_formula_moiety 'C15 H26 O2,C H4 O'
_chemical_formula_sum 'C16 H30 O3'
_chemical_formula_weight 270.4
_space_group_IT_number 14
_symmetry_cell_setting monoclinic
_symmetry_space_group_name_Hall '-P 2ybc'
_symmetry_space_group_name_H-M 'P 1 21/c 1'
_atom_type_scat_source 'International Tables for X-ray Crystallography, Vol. IV'
_audit_creation_method 'RAELSPUB and manual entry'
_cell_angle_alpha 90
_cell_angle_beta 106.830(7)
_cell_angle_gamma 90
_cell_formula_units_Z 4
_cell_length_a 7.100(1)
_cell_length_b 13.567(1)
_cell_length_c 16.783(3)
_cell_measurement_reflns_used 25
_cell_measurement_temperature 294
_cell_measurement_theta_max 55
_cell_measurement_theta_min 40
_cell_volume 1547.4(4)
_computing_cell_refinement 'CAD4 Version 5.0, 1989'
_computing_data_collection 'CAD4 Version 5.0, 1989'
_computing_data_reduction 'Local program'
_computing_molecular_graphics 'ORTEP-II, (Johnson, 1976)'
_computing_publication_material 'Local programs'
_computing_structure_refinement 'RAELS, (Rae, 1989)'
_computing_structure_solution 'SIR92 (Altomare et al, 1994)'
_diffrn_measurement_device_type 'Nonius CAD-4'
_diffrn_measurement_method \w--2\q
_diffrn_radiation_type 'Cu K\a'
_diffrn_radiation_wavelength 1.54184
_diffrn_reflns_av_R_equivalents 0.010
_diffrn_reflns_limit_h_max 0
_diffrn_reflns_limit_h_min -8
_diffrn_reflns_limit_k_max 16
_diffrn_reflns_limit_k_min 0
_diffrn_reflns_limit_l_max 20
_diffrn_reflns_limit_l_min -20
_diffrn_reflns_number 3177
_diffrn_reflns_theta_max 70
_diffrn_standards_decay_% 0
_diffrn_standards_interval_time 30min
_diffrn_standards_number 1
_exptl_absorpt_coefficient_mu 0.580
_exptl_absorpt_correction_T_max 0.93
_exptl_absorpt_correction_T_min 0.85
_exptl_absorpt_correction_type analytical
_exptl_absorpt_process_details '(DeMeulenaer & Tompa, 1965)'
_exptl_crystal_colour colourless
_exptl_crystal_density_diffrn 1.16
_exptl_crystal_density_method 'not measured'
_exptl_crystal_description prism
_exptl_crystal_F_000 600.0
_exptl_crystal_size_max 0.30
_exptl_crystal_size_mid 0.21
_exptl_crystal_size_min 0.14
_refine_diff_density_max 0.36
_refine_diff_density_min -0.53
_refine_ls_extinction_method none
_refine_ls_goodness_of_fit_ref 1.67
_refine_ls_hydrogen_treatment noref
_refine_ls_number_parameters 192
_refine_ls_number_reflns 2312
_refine_ls_R_factor_gt 0.055
_refine_ls_shift/su_max 0.003
_refine_ls_structure_factor_coef F
_refine_ls_weighting_details 'w = 1/[\s^2^(F) + 0.0004F^2^]'
_refine_ls_weighting_scheme calc
_refine_ls_wR_factor_ref 0.101
_reflns_number_gt 2312
_reflns_number_total 2932
_reflns_threshold_expression I>2\s(I)
_cod_data_source_file b210594b.txt
_cod_data_source_block DRB110_C15H26O2.CH4O
_cod_original_sg_symbol_H-M 'P 21/c'
_cod_database_code 7216559

loop_
_symmetry_equiv_pos_site_id
_symmetry_equiv_pos_as_xyz
1 x,y,z
2 -x,1/2+y,1/2-z
3 -x,-y,-z
4 x,1/2-y,1/2+z

loop_
_atom_site_label
_atom_site_fract_x
_atom_site_fract_y
_atom_site_fract_z
_atom_site_U_iso_or_equiv
_atom_site_adp_type
_atom_site_type_symbol
_atom_site_occupancy
O1 0.6374(2) 0.2862(1) 0.3276(1) 0.0493(4) Uani O 1.0
O2 0.7055(2) 0.6662(1) 0.1994(1) 0.0555(5) Uani O 1.0
C1 0.7610(3) 0.5440(2) 0.4050(1) 0.0526(6) Uani C 1.0
C2 0.7942(3) 0.4381(2) 0.3815(1) 0.0457(5) Uani C 1.0
C3 0.5942(3) 0.3856(1) 0.3484(1) 0.0400(5) Uani C 1.0
C4 0.4528(3) 0.4384(1) 0.2720(1) 0.0402(5) Uani C 1.0
C5 0.4636(3) 0.5524(2) 0.2823(1) 0.0471(5) Uani C 1.0
C6 0.6632(3) 0.6006(1) 0.3250(1) 0.0448(5) Uani C 1.0
C7 0.8075(3) 0.6124(1) 0.2733(1) 0.0437(5) Uani C 1.0
C8 0.8886(3) 0.5125(1) 0.2523(1) 0.0437(5) Uani C 1.0
C9 0.9333(3) 0.4401(2) 0.3259(2) 0.0486(6) Uani C 1.0
C10 0.4942(4) 0.3778(2) 0.4175(1) 0.0550(6) Uani C 1.0
C11 0.9814(4) 0.6776(2) 0.3206(2) 0.0632(7) Uani C 1.0
C12 0.4512(3) 0.4023(2) 0.1858(1) 0.0532(6) Uani C 1.0
C13 0.6327(4) 0.3836(2) 0.1611(2) 0.047(1) Uani C 0.70
C13' 0.5649(6) 0.4479(6) 0.1337(4) 0.061(3) Uani C 0.30
C14 0.7788(4) 0.4658(2) 0.1674(2) 0.0570(6) Uani C 1.0
C15 0.5717(8) 0.3399(4) 0.0729(3) 0.068(1) Uani C 0.70
C15' 0.5461(18) 0.3962(12) 0.0489(7) 0.081(3) Uani C 0.30
O1Me 0.9995(3) 0.1898(2) 0.3857(1) 0.0802(6) Uani O 1.0
C1Me 0.9937(7) 0.1451(4) 0.4582(3) 0.127(2) Uani C 1.0
HO1 0.5172 0.2442 0.3181 0.049 Uani H 1.0
HO2 0.8081 0.6744 0.1698 0.056 Uani H 1.0
H1C1 0.8900 0.5752 0.4344 0.053 Uani H 1.0
H2C1 0.6736 0.5446 0.4422 0.053 Uani H 1.0
HC2 0.8666 0.4038 0.4342 0.046 Uani H 1.0
HC4 0.3186 0.4213 0.2758 0.040 Uani H 1.0
H1C5 0.3721 0.5710 0.3152 0.047 Uani H 1.0
H2C5 0.4155 0.5814 0.2252 0.047 Uani H 1.0
HC6 0.6348 0.6683 0.3421 0.045 Uani H 1.0
HC8 1.0038 0.5214 0.2300 0.044 Uani H 1.0
H1C9 1.0679 0.4562 0.3627 0.049 Uani H 1.0
H2C9 0.9334 0.3724 0.3025 0.049 Uani H 1.0
H1C10 0.4620 0.4453 0.4335 0.055 Uani H 1.0
H2C10 0.3703 0.3385 0.3971 0.055 Uani H 1.0
H3C10 0.5848 0.3444 0.4670 0.055 Uani H 1.0
H1C11 1.0574 0.6433 0.3727 0.063 Uani H 1.0
H2C11 1.0692 0.6900 0.2846 0.063 Uani H 1.0
H3C11 0.9304 0.7418 0.3351 0.063 Uani H 1.0
H1C12 0.3749 0.4525 0.1457 0.053 Uani H 0.70
H2C12 0.3773 0.3386 0.1772 0.053 Uani H 0.70
H1'C12 0.3104 0.4049 0.1514 0.053 Uani H 0.30
H2'C12 0.4956 0.3321 0.1935 0.053 Uani H 0.30
HC13 0.7050 0.3300 0.1986 0.047 Uani H 0.70
HC13' 0.5052 0.5146 0.1189 0.061 Uani H 0.30
H1C14 0.7060 0.5206 0.1316 0.057 Uani H 0.70
H2C14 0.8825 0.4398 0.1433 0.057 Uani H 0.70
H1'C14 0.8128 0.5086 0.1250 0.057 Uani H 0.30
H2'C14 0.8408 0.3995 0.1680 0.057 Uani H 0.30
H1C15 0.6918 0.3266 0.0549 0.068 Uani H 0.70
H2C15 0.4986 0.2769 0.0728 0.068 Uani H 0.70
H3C15 0.4850 0.3877 0.0336 0.068 Uani H 0.70
H1C15' 0.6276 0.4323 0.0188 0.081 Uani H 0.30
H2C15' 0.5933 0.3266 0.0591 0.081 Uani H 0.30
H3C15' 0.4052 0.3966 0.0144 0.081 Uani H 0.30
HO1Me 0.8700 0.2243 0.3649 0.080 Uani H 1.0
H1C1Me 1.1196 0.1088 0.4829 0.127 Uani H 1.0
H2C1Me 0.9763 0.1963 0.4984 0.127 Uani H 1.0
H3C1Me 0.8811 0.0978 0.4462 0.127 Uani H 1.0

loop_
_atom_site_aniso_label
_atom_site_aniso_U_11
_atom_site_aniso_U_22
_atom_site_aniso_U_33
_atom_site_aniso_U_12
_atom_site_aniso_U_13
_atom_site_aniso_U_23
_atom_site_aniso_type_symbol
O1 0.0456(8) 0.0363(8) 0.0689(9) 0.0042(6) 0.0212(7) 0.0014(6) O
O2 0.0483(9) 0.0494(8) 0.075(1) 0.0104(7) 0.0271(8) 0.0163(7) O
C1 0.055(1) 0.052(1) 0.051(1) -0.011(1) 0.017(1) -0.0117(9) C
C2 0.036(1) 0.047(1) 0.049(1) -0.0003(8) 0.0050(8) 0.0029(9) C
C3 0.037(1) 0.0376(9) 0.047(1) 0.0007(7) 0.0143(8) -0.0018(8) C
C4 0.0274(9) 0.044(1) 0.050(1) -0.0007(7) 0.0120(8) 0.0009(8) C
C5 0.035(1) 0.043(1) 0.067(1) 0.0055(8) 0.0205(9) 0.0029(9) C
C6 0.042(1) 0.037(1) 0.059(1) 0.0006(8) 0.0196(9) -0.0068(8) C
C7 0.035(1) 0.0346(9) 0.061(1) 0.0006(7) 0.0138(9) -0.0015(8) C
C8 0.0327(9) 0.038(1) 0.066(1) 0.0013(7) 0.0226(9) -0.0010(9) C
C9 0.0287(9) 0.045(1) 0.070(1) 0.0041(8) 0.0118(9) 0.0044(9) C
C10 0.057(1) 0.060(1) 0.053(1) -0.002(1) 0.024(1) 0.003(1) C
C11 0.050(1) 0.045(1) 0.095(2) -0.015(1) 0.022(1) -0.011(1) C
C12 0.055(1) 0.055(1) 0.047(1) -0.011(1) 0.012(1) -0.0030(9) C
C13 0.051(2) 0.049(2) 0.048(2) -0.005(1) 0.022(1) -0.009(1) C
C13' 0.080(6) 0.052(5) 0.054(4) 0.010(4) 0.025(4) 0.007(4) C
C14 0.068(2) 0.049(1) 0.063(1) -0.010(1) 0.035(1) -0.007(1) C
C15 0.090(3) 0.069(3) 0.056(2) -0.020(3) 0.036(2) -0.018(2) C
C15' 0.084(7) 0.099(9) 0.054(6) -0.018(7) 0.010(5) -0.007(6) C
O1Me 0.073(1) 0.086(1) 0.096(2) 0.030(1) 0.046(1) 0.020(1) O
C1Me 0.111(3) 0.189(5) 0.093(3) 0.066(3) 0.049(2) 0.047(3) C

loop_
_geom_angle_atom_site_label_1
_geom_angle_atom_site_label_2
_geom_angle_atom_site_label_3
_geom_angle
_geom_angle_site_symmetry_1
_geom_angle_site_symmetry_2
_geom_angle_site_symmetry_3
_geom_angle_publ_flag
C2 C1 C6 108.2(2) 1_555 1_555 1_555 no
C1 C2 C3 109.5(2) 1_555 1_555 1_555 no
C1 C2 C9 108.3(2) 1_555 1_555 1_555 no
C3 C2 C9 118.3(2) 1_555 1_555 1_555 no
O1 C3 C2 106.3(2) 1_555 1_555 1_555 no
O1 C3 C4 111.2(2) 1_555 1_555 1_555 no
O1 C3 C10 107.2(2) 1_555 1_555 1_555 no
C2 C3 C4 113.1(2) 1_555 1_555 1_555 no
C2 C3 C10 109.9(2) 1_555 1_555 1_555 no
C4 C3 C10 109.1(2) 1_555 1_555 1_555 no
C3 C4 C5 111.5(2) 1_555 1_555 1_555 no
C3 C4 C12 117.4(2) 1_555 1_555 1_555 no
C5 C4 C12 114.3(2) 1_555 1_555 1_555 no
C4 C5 C6 119.0(2) 1_555 1_555 1_555 no
C1 C6 C5 108.6(2) 1_555 1_555 1_555 no
C1 C6 C7 110.0(2) 1_555 1_555 1_555 no
C5 C6 C7 117.2(2) 1_555 1_555 1_555 no
O2 C7 C6 106.8(2) 1_555 1_555 1_555 no
O2 C7 C8 111.9(2) 1_555 1_555 1_555 no
O2 C7 C11 106.3(2) 1_555 1_555 1_555 no
C6 C7 C8 113.0(2) 1_555 1_555 1_555 no
C6 C7 C11 109.7(2) 1_555 1_555 1_555 no
C8 C7 C11 108.9(2) 1_555 1_555 1_555 no
C7 C8 C9 112.2(2) 1_555 1_555 1_555 no
C7 C8 C14 116.5(2) 1_555 1_555 1_555 no
C9 C8 C14 114.2(2) 1_555 1_555 1_555 no
C2 C9 C8 118.6(2) 1_555 1_555 1_555 no
C4 C12 C13 123.5(2) 1_555 1_555 1_555 no
C4 C12 C13' 124.7(3) 1_555 1_555 1_555 no
C12 C13 C14 119.3(2) 1_555 1_555 1_555 no
C12 C13 C15 108.0(3) 1_555 1_555 1_555 no
C14 C13 C15 110.4(3) 1_555 1_555 1_555 no
C12 C13' C14 121.1(4) 1_555 1_555 1_555 no
C12 C13' C15' 115.7(6) 1_555 1_555 1_555 no
C14 C13' C15' 103.3(6) 1_555 1_555 1_555 no
C8 C14 C13 121.3(2) 1_555 1_555 1_555 no
C8 C14 C13' 127.3(3) 1_555 1_555 1_555 no

loop_
_geom_bond_atom_site_label_1
_geom_bond_atom_site_label_2
_geom_bond_distance
_geom_bond_site_symmetry_1
_geom_bond_site_symmetry_2
_geom_bond_publ_flag
O1 C3 1.448(2) 1_555 1_555 no
O2 C7 1.440(3) 1_555 1_555 no
C1 C2 1.526(3) 1_555 1_555 no
C1 C6 1.527(3) 1_555 1_555 no
C2 C3 1.541(3) 1_555 1_555 no
C2 C9 1.543(3) 1_555 1_555 no
C3 C4 1.555(3) 1_555 1_555 no
C3 C10 1.529(3) 1_555 1_555 no
C4 C5 1.556(3) 1_555 1_555 no
C4 C12 1.524(3) 1_555 1_555 no
C5 C6 1.537(3) 1_555 1_555 no
C6 C7 1.531(3) 1_555 1_555 no
C7 C8 1.553(3) 1_555 1_555 no
C7 C11 1.539(3) 1_555 1_555 no
C8 C9 1.538(3) 1_555 1_555 no
C8 C14 1.548(3) 1_555 1_555 no
C12 C13 1.485(3) 1_555 1_555 no
C12 C13' 1.485(4) 1_555 1_555 no
C13 C14 1.506(3) 1_555 1_555 no
C13 C15 1.536(5) 1_555 1_555 no
C13' C14 1.479(4) 1_555 1_555 no
C13' C15' 1.557(13) 1_555 1_555 no
O1Me C1Me 1.370(4) 1_555 1_555 no
